data_4077081
loop_
_publ_author_name
'Cabeza, Javier A.'
'del R\'io, Ignacio'
'Garc\'ia-Granda, Santiago'
'Riera, V\'ictor'
'Su\'arez, Marta'

_publ_section_title
;
 Triruthenium and Triosmium Carbonyl Cluster Complexes Containing Bridging
 Ligands Derived from 2-Amino-7,8-benzoquinoline
;
_journal_issue 23
_journal_name_full Organometallics
_journal_page_first 5055
_journal_paper_doi 10.1021/om0205647
_journal_volume 21
_journal_year 2002
_chemical_compound_source
;
Synthesis. Crystallization from a 
dichloromethane/hexane solution 
at room temperature by slow liquid-liquid difussion.
;
_chemical_formula_moiety 'C32 H18 N4 O6 Ru3, C H2 Cl2'
_chemical_formula_sum 'C33 H20 Cl2 N4 O6 Ru3'
_chemical_formula_weight 942.64
_chemical_name_systematic
;
 ?
;
_space_group_IT_number 14
_symmetry_cell_setting monoclinic
_symmetry_space_group_name_Hall '-P 2ybc'
_symmetry_space_group_name_H-M 'P 1 21/c 1'
_atom_sites_solution_hydrogens geom
_atom_sites_solution_primary direct
_atom_sites_solution_secondary difmap
_audit_creation_method SHELXL-97
_cell_angle_alpha 90.00
_cell_angle_beta 91.985(2)
_cell_angle_gamma 90.00
_cell_formula_units_Z 4
_cell_length_a 13.2841(3)
_cell_length_b 10.6019(3)
_cell_length_c 22.6787(5)
_cell_measurement_reflns_used 5856
_cell_measurement_temperature 120(2)
_cell_volume 3192.08(14)
_computing_cell_refinement 'HKL Scalepack (Otwinowski & Minor 1997)'
_computing_data_collection 'Collect (Nonius BV, 1997-2000)'
_computing_data_reduction 'HKL Denzo and Scalepack (Otwinowski & Minor 1997)'
_computing_molecular_graphics 'EUCLID (Spek, 1982)'
_computing_publication_material 'SHELXL-97 (Sheldrick, 1997)'
_computing_structure_refinement 'SHELXL-97 (Sheldrick, 1997)'
_computing_structure_solution 'DIRDIF-96 (Beurskens et al., 1996)'
_diffrn_ambient_temperature 120(2)
_diffrn_detector_area_resol_mean 9
_diffrn_measured_fraction_theta_full 0.999
_diffrn_measured_fraction_theta_max 0.999
_diffrn_measurement_device '95mm CCD camera on \k-goniostat'
_diffrn_measurement_device_type KappaCCD
_diffrn_measurement_method CCD
_diffrn_radiation_monochromator 'horizontally mounted graphite crystal'
_diffrn_radiation_source 'fine-focus sealed tube'
_diffrn_radiation_type CuK\a
_diffrn_radiation_wavelength 1.54180
_diffrn_reflns_av_R_equivalents 0.039
_diffrn_reflns_av_sigmaI/netI 0.0364
_diffrn_reflns_limit_h_max 15
_diffrn_reflns_limit_h_min 0
_diffrn_reflns_limit_k_max 12
_diffrn_reflns_limit_k_min 0
_diffrn_reflns_limit_l_max 27
_diffrn_reflns_limit_l_min -27
_diffrn_reflns_number 17646
_diffrn_reflns_theta_full 68.38
_diffrn_reflns_theta_max 68.38
_diffrn_reflns_theta_min 3.33
_exptl_absorpt_coefficient_mu 13.343
_exptl_absorpt_correction_T_max 0.176
_exptl_absorpt_correction_T_min 0.103
_exptl_absorpt_correction_type refdelf
_exptl_absorpt_process_details
;
Parkin S,Moezzi B & Hope H, (1995) J. Appl. Cryst. 28, 53-56
Cubic fit to sin(theta)/lambda - 24 parameters
;
_exptl_crystal_colour yellow
_exptl_crystal_density_diffrn 1.961
_exptl_crystal_density_method 'not measured'
_exptl_crystal_description blocks
_exptl_crystal_F_000 1840
_exptl_crystal_size_max 0.23
_exptl_crystal_size_mid 0.18
_exptl_crystal_size_min 0.13
_refine_diff_density_max 1.685
_refine_diff_density_min -1.115
_refine_diff_density_rms 0.229
_refine_ls_extinction_method none
_refine_ls_goodness_of_fit_ref 1.195
_refine_ls_hydrogen_treatment mixed
_refine_ls_matrix_type full
_refine_ls_number_parameters 454
_refine_ls_number_reflns 5854
_refine_ls_number_restraints 6
_refine_ls_restrained_S_all 1.194
_refine_ls_R_factor_all 0.0479
_refine_ls_R_factor_gt 0.0442
_refine_ls_shift/su_max 0.001
_refine_ls_shift/su_mean 0.000
_refine_ls_structure_factor_coef Fsqd
_refine_ls_weighting_details 'calc w=1/[\s^2^(fo^2^)+(0.0951p)^2^+12.5933p] where p=(fo^2^+2fc^2^)/3'
_refine_ls_weighting_scheme calc
_refine_ls_wR_factor_gt 0.1445
_refine_ls_wR_factor_ref 0.1593
_reflns_number_gt 5478
_reflns_number_total 5854
_reflns_threshold_expression >2sigma(I)
_cod_data_source_file om0205647.cif
_cod_data_source_block 2
_cod_depositor_comments
;
The following automatic conversions were performed:

'_diffrn_ambient_temperature' value '1202)' was changed to '120(2)' -
precision was estimated.

'_refine_ls_structure_factor_coef' value
'fsqd' changed to 'Fsqd' according to
/home/saulius/struct/CIF-dictionaries/cif_core.dic dictionary named
'cif_core.dic' version 2.4.1 from 2010-06-29.

Automatic conversion script
Id: cif_fix_values 1715 2011-07-08 13:25:40Z adriana 
;
_cod_original_sg_symbol_H-M 'P 21/c'
_cod_database_code 4077081

loop_
_symmetry_equiv_pos_as_xyz
'x, y, z'
'-x, y+1/2, -z+1/2'
'-x, -y, -z'
'x, -y-1/2, z-1/2'

loop_
_atom_site_label
_atom_site_type_symbol
_atom_site_fract_x
_atom_site_fract_y
_atom_site_fract_z
_atom_site_U_iso_or_equiv
_atom_site_adp_type
_atom_site_occupancy
_atom_site_symmetry_multiplicity
_atom_site_calc_flag
_atom_site_refinement_flags
_atom_site_disorder_assembly
_atom_site_disorder_group
C1 C 0.2732(4) 0.0082(5) 0.3595(3) 0.0169(11) Uani 1 1 d . . .
C2 C 0.3491(5) -0.0537(6) 0.3285(3) 0.0210(12) Uani 1 1 d . . .
H2 H 0.4100 -0.0746 0.3475 0.025 Uiso 1 1 calc R . .
C3 C 0.3321(5) -0.0826(5) 0.2704(3) 0.0207(12) Uani 1 1 d . . .
H3 H 0.3821 -0.1230 0.2497 0.025 Uiso 1 1 calc R . .
C4 C 0.2403(4) -0.0521(5) 0.2414(3) 0.0206(12) Uani 1 1 d . . .
C5 C 0.2185(5) -0.0652(6) 0.1792(3) 0.0248(13) Uani 1 1 d . . .
H5 H 0.2660 -0.1027 0.1556 0.030 Uiso 1 1 calc R . .
C6 C 0.1312(5) -0.0247(6) 0.1542(3) 0.0259(13) Uani 1 1 d . . .
H6 H 0.1206 -0.0324 0.1136 0.031 Uiso 1 1 calc R . .
C7 C 0.0536(5) 0.0308(5) 0.1890(3) 0.0201(12) Uani 1 1 d . . .
C8 C -0.0367(5) 0.0817(6) 0.1639(3) 0.0277(14) Uani 1 1 d . . .
H8 H -0.0502 0.0768 0.1234 0.033 Uiso 1 1 calc R . .
C9 C -0.1042(5) 0.1385(6) 0.2002(3) 0.0269(14) Uani 1 1 d . . .
H9 H -0.1628 0.1732 0.1835 0.032 Uiso 1 1 calc R . .
C10 C -0.0871(5) 0.1457(6) 0.2618(3) 0.0240(13) Uani 1 1 d . . .
H10 H -0.1351 0.1834 0.2850 0.029 Uiso 1 1 calc R . .
C11 C 0.0000(5) 0.0976(6) 0.2882(2) 0.0201(12) Uani 1 1 d . . .
C12 C 0.0694(5) 0.0393(5) 0.2502(3) 0.0214(12) Uani 1 1 d . . .
C13 C 0.1646(4) -0.0002(5) 0.2762(2) 0.0177(11) Uani 1 1 d . . .
C14 C 0.2274(5) 0.1099(6) 0.5298(3) 0.0224(13) Uani 1 1 d . . .
C15 C 0.1109(5) 0.3059(6) 0.4960(3) 0.0217(13) Uani 1 1 d . . .
C17 C -0.0048(5) -0.0606(6) 0.3862(3) 0.0258(14) Uani 1 1 d . . .
C18 C -0.0671(5) 0.1697(6) 0.4043(3) 0.0250(13) Uani 1 1 d . . .
C20 C 0.4662(6) 0.1840(6) 0.4813(3) 0.0315(15) Uani 1 1 d . . .
C21 C 0.4418(5) 0.3934(6) 0.4179(3) 0.0265(14) Uani 1 1 d . . .
C23 C 0.2025(5) 0.2895(5) 0.3268(3) 0.0201(12) Uani 1 1 d . . .
C24 C 0.1606(4) 0.3219(6) 0.2711(3) 0.0189(12) Uani 1 1 d . . .
H24 H 0.0941 0.3488 0.2671 0.023 Uiso 1 1 calc R . .
C25 C 0.2195(5) 0.3134(5) 0.2225(3) 0.0227(13) Uani 1 1 d . . .
H25 H 0.1926 0.3361 0.1856 0.027 Uiso 1 1 calc R . .
C26 C 0.3187(5) 0.2713(6) 0.2277(3) 0.0200(12) Uani 1 1 d . . .
C27 C 0.3809(5) 0.2439(6) 0.1790(3) 0.0255(14) Uani 1 1 d . . .
H27 H 0.3577 0.2608 0.1407 0.031 Uiso 1 1 calc R . .
C28 C 0.4745(5) 0.1930(6) 0.1888(3) 0.0259(14) Uani 1 1 d . . .
H28 H 0.5130 0.1731 0.1567 0.031 Uiso 1 1 calc R . .
C29 C 0.5150(5) 0.1694(6) 0.2468(3) 0.0236(13) Uani 1 1 d . . .
C30 C 0.6119(5) 0.1142(6) 0.2580(3) 0.0326(16) Uani 1 1 d . . .
H30 H 0.6520 0.0905 0.2270 0.039 Uiso 1 1 calc R . .
C31 C 0.6446(5) 0.0968(6) 0.3161(3) 0.0297(15) Uani 1 1 d . . .
H31 H 0.7074 0.0604 0.3238 0.036 Uiso 1 1 calc R . .
C32 C 0.5869(5) 0.1317(7) 0.3635(3) 0.0291(14) Uani 1 1 d . . .
H32 H 0.6131 0.1208 0.4017 0.035 Uiso 1 1 calc R . .
C33 C 0.4917(4) 0.1823(5) 0.3550(3) 0.0208(12) Uani 1 1 d . . .
C34 C 0.4576(4) 0.2017(5) 0.2964(3) 0.0194(12) Uani 1 1 d . . .
C35 C 0.3576(4) 0.2501(5) 0.2853(3) 0.0178(12) Uani 1 1 d . . .
C50 C 0.7796(7) 0.3962(8) 0.5305(4) 0.0446(19) Uani 1 1 d . . .
H50A H 0.7885 0.4712 0.5546 0.054 Uiso 1 1 calc R A 1
H50B H 0.8443 0.3739 0.5148 0.054 Uiso 1 1 calc R A 1
N1 N 0.2926(4) 0.0633(5) 0.4154(2) 0.0187(10) Uani 1 1 d D . .
N2 N 0.1807(4) 0.0253(4) 0.3349(2) 0.0167(10) Uani 1 1 d . . .
N3 N 0.1409(4) 0.2714(5) 0.3754(2) 0.0175(10) Uani 1 1 d D . .
N4 N 0.3007(4) 0.2655(5) 0.3340(2) 0.0189(10) Uani 1 1 d . . .
O14 O 0.2468(4) 0.0629(5) 0.57398(19) 0.0335(11) Uani 1 1 d . . .
O15 O 0.0598(4) 0.3788(5) 0.5172(2) 0.0347(11) Uani 1 1 d . . .
O17 O -0.0368(3) -0.1596(4) 0.3920(2) 0.0290(10) Uani 1 1 d . . .
O18 O -0.1393(4) 0.2099(5) 0.4215(2) 0.0398(13) Uani 1 1 d . . .
O20 O 0.5140(4) 0.1508(6) 0.5204(2) 0.0464(14) Uani 1 1 d . . .
O21 O 0.4764(4) 0.4920(5) 0.4185(2) 0.0410(12) Uani 1 1 d . . .
Ru1 Ru 0.19269(3) 0.18991(4) 0.458356(18) 0.01770(16) Uani 1 1 d D . .
Ru2 Ru 0.05127(3) 0.09894(4) 0.375558(18) 0.01731(16) Uani 1 1 d D . .
Ru3 Ru 0.38498(3) 0.23216(4) 0.415398(19) 0.01926(16) Uani 1 1 d D . .
Cl1 Cl 0.69217(15) 0.4262(2) 0.47221(8) 0.0452(5) Uani 1 1 d . B .
Cl2A Cl 0.7851(6) 0.2314(8) 0.5557(3) 0.052(2) Uiso 0.35 1 d P B 3
Cl2B Cl 0.7348(5) 0.2715(7) 0.5735(3) 0.052(2) Uani 0.50 1 d P B 1
Cl2C Cl 0.7625(19) 0.259(3) 0.5658(13) 0.030 Uiso 0.15 1 d P B 2
H1 H 0.319(6) 0.009(7) 0.441(3) 0.050 Uiso 1 1 d D . .
H33 H 0.093(5) 0.330(6) 0.378(4) 0.050 Uiso 1 1 d D . .
H100 H 0.091(5) 0.078(8) 0.4513(16) 0.08(3) Uiso 1 1 d D . .
H200 H 0.297(3) 0.298(5) 0.466(3) 0.06(3) Uiso 1 1 d D . .

loop_
_atom_site_aniso_label
_atom_site_aniso_U_11
_atom_site_aniso_U_22
_atom_site_aniso_U_33
_atom_site_aniso_U_23
_atom_site_aniso_U_13
_atom_site_aniso_U_12
C1 0.012(3) 0.016(3) 0.023(3) 0.001(2) -0.001(2) -0.002(2)
C2 0.023(3) 0.017(3) 0.024(3) 0.000(2) -0.002(2) 0.000(2)
C3 0.024(3) 0.012(3) 0.026(3) 0.000(2) 0.007(2) 0.004(2)
C4 0.015(3) 0.017(3) 0.030(3) 0.000(2) 0.004(2) -0.004(2)
C5 0.027(3) 0.022(3) 0.025(3) -0.007(2) 0.003(3) -0.001(3)
C6 0.035(4) 0.023(3) 0.019(3) -0.006(2) -0.002(3) -0.004(3)
C7 0.024(3) 0.017(3) 0.019(3) 0.003(2) 0.002(2) -0.005(2)
C8 0.031(4) 0.029(3) 0.022(3) -0.001(3) -0.009(3) -0.009(3)
C9 0.022(3) 0.026(3) 0.032(3) 0.009(3) -0.010(3) 0.000(3)
C10 0.025(3) 0.023(3) 0.024(3) 0.003(2) -0.003(2) -0.002(3)
C11 0.024(3) 0.023(3) 0.013(3) 0.006(2) 0.002(2) -0.002(2)
C12 0.026(3) 0.014(3) 0.024(3) 0.001(2) -0.004(2) -0.001(2)
C13 0.019(3) 0.018(3) 0.016(3) 0.003(2) 0.001(2) -0.005(2)
C14 0.019(3) 0.023(3) 0.026(3) 0.002(2) 0.003(2) 0.000(2)
C15 0.028(3) 0.019(3) 0.018(3) 0.000(2) -0.005(2) -0.004(3)
C17 0.025(3) 0.030(4) 0.022(3) -0.004(3) 0.008(3) 0.004(3)
C18 0.029(4) 0.022(3) 0.025(3) 0.006(2) 0.003(3) 0.004(3)
C20 0.035(4) 0.027(4) 0.032(4) 0.002(3) -0.001(3) -0.003(3)
C21 0.027(3) 0.028(4) 0.025(3) 0.008(3) 0.001(3) -0.004(3)
C23 0.028(3) 0.013(3) 0.019(3) 0.004(2) 0.002(2) 0.004(2)
C24 0.007(3) 0.024(3) 0.026(3) 0.007(2) 0.004(2) -0.002(2)
C25 0.030(3) 0.018(3) 0.020(3) 0.006(2) -0.001(3) -0.002(2)
C26 0.021(3) 0.021(3) 0.018(3) 0.003(2) 0.000(2) -0.003(2)
C27 0.033(4) 0.026(3) 0.018(3) -0.001(2) 0.003(3) -0.002(3)
C28 0.025(3) 0.024(3) 0.030(3) -0.005(3) 0.009(3) 0.000(3)
C29 0.021(3) 0.016(3) 0.034(3) 0.000(2) 0.010(3) -0.003(2)
C30 0.033(4) 0.016(3) 0.049(4) 0.001(3) 0.010(3) 0.002(3)
C31 0.022(3) 0.021(3) 0.047(4) 0.007(3) 0.001(3) 0.004(2)
C32 0.024(3) 0.028(3) 0.035(4) 0.002(3) 0.002(3) 0.001(3)
C33 0.014(3) 0.019(3) 0.030(3) 0.004(2) -0.002(2) 0.000(2)
C34 0.017(3) 0.015(3) 0.026(3) 0.003(2) 0.001(2) -0.001(2)
C35 0.022(3) 0.015(3) 0.017(3) 0.000(2) 0.000(2) -0.004(2)
C50 0.048(5) 0.040(4) 0.045(5) -0.002(3) -0.011(4) -0.006(4)
N1 0.019(2) 0.019(2) 0.018(2) 0.0042(19) -0.0053(19) 0.001(2)
N2 0.020(2) 0.013(2) 0.017(2) 0.0032(18) -0.0014(19) -0.0012(19)
N3 0.020(2) 0.017(2) 0.016(2) -0.0003(19) -0.0032(19) 0.0029(19)
N4 0.020(3) 0.018(2) 0.019(2) 0.0006(19) -0.002(2) 0.000(2)
O14 0.040(3) 0.041(3) 0.019(2) 0.005(2) -0.002(2) 0.008(2)
O15 0.044(3) 0.030(3) 0.031(3) -0.004(2) 0.008(2) 0.011(2)
O17 0.024(2) 0.025(2) 0.039(3) 0.001(2) 0.0061(19) -0.0071(19)
O18 0.029(3) 0.036(3) 0.056(3) 0.003(2) 0.021(2) 0.012(2)
O20 0.050(3) 0.049(3) 0.039(3) 0.016(3) -0.028(3) -0.010(3)
O21 0.046(3) 0.032(3) 0.044(3) 0.008(2) -0.008(2) -0.014(2)
Ru1 0.0202(3) 0.0170(3) 0.0159(3) 0.00098(16) -0.00042(18) 0.00026(16)
Ru2 0.0159(3) 0.0187(3) 0.0173(3) 0.00072(16) 0.00096(18) 0.00176(16)
Ru3 0.0180(3) 0.0200(3) 0.0195(3) 0.00232(16) -0.00331(18) -0.00139(17)
Cl1 0.0491(11) 0.0546(12) 0.0315(9) 0.0009(8) -0.0026(8) 0.0094(9)
Cl2B 0.069(5) 0.043(3) 0.043(4) 0.022(3) -0.023(3) -0.031(4)

loop_
_atom_type_symbol
_atom_type_description
_atom_type_scat_dispersion_real
_atom_type_scat_dispersion_imag
_atom_type_scat_source
C C 0.0181 0.0091 'International Tables Vol C Tables 4.2.6.8 and 6.1.1.4'
H H 0.0000 0.0000 'International Tables Vol C Tables 4.2.6.8 and 6.1.1.4'
N N 0.0311 0.0180 'International Tables Vol C Tables 4.2.6.8 and 6.1.1.4'
O O 0.0492 0.0322 'International Tables Vol C Tables 4.2.6.8 and 6.1.1.4'
Ru Ru 0.0552 3.2960 'International Tables Vol C Tables 4.2.6.8 and 6.1.1.4'
Cl Cl 0.3639 0.7018 'International Tables Vol C Tables 4.2.6.8 and 6.1.1.4'

loop_
_geom_angle_atom_site_label_1
_geom_angle_atom_site_label_2
_geom_angle_atom_site_label_3
_geom_angle
N2 C1 N1 117.0(5)
N2 C1 C2 120.9(5)
N1 C1 C2 121.9(5)
C3 C2 C1 119.3(6)
C3 C2 H2 120.3
C1 C2 H2 120.3
C2 C3 C4 120.8(6)
C2 C3 H3 119.6
C4 C3 H3 119.6
C3 C4 C13 116.9(5)
C3 C4 C5 125.5(5)
C13 C4 C5 117.5(5)
C6 C5 C4 121.7(6)
C6 C5 H5 119.1
C4 C5 H5 119.1
C5 C6 C7 121.4(6)
C5 C6 H6 119.3
C7 C6 H6 119.3
C12 C7 C8 118.0(6)
C12 C7 C6 118.9(6)
C8 C7 C6 123.1(6)
C9 C8 C7 119.1(6)
C9 C8 H8 120.5
C7 C8 H8 120.5
C8 C9 C10 122.1(6)
C8 C9 H9 119.0
C10 C9 H9 119.0
C11 C10 C9 120.8(6)
C11 C10 H10 119.6
C9 C10 H10 119.6
C10 C11 C12 116.6(5)
C10 C11 Ru2 130.9(5)
C12 C11 Ru2 112.5(4)
C7 C12 C11 123.4(6)
C7 C12 C13 119.0(6)
C11 C12 C13 117.2(5)
N2 C13 C4 122.1(5)
N2 C13 C12 116.4(5)
C4 C13 C12 121.3(5)
O14 C14 Ru1 178.3(6)
O15 C15 Ru1 177.5(5)
O17 C17 Ru2 178.1(6)
O18 C18 Ru2 178.6(6)
O20 C20 Ru3 177.5(6)
O21 C21 Ru3 178.9(6)
N4 C23 C24 120.8(5)
N4 C23 N3 118.0(5)
C24 C23 N3 121.0(5)
C25 C24 C23 119.1(5)
C25 C24 H24 120.5
C23 C24 H24 120.5
C24 C25 C26 121.0(6)
C24 C25 H25 119.5
C26 C25 H25 119.5
C25 C26 C35 116.5(6)
C25 C26 C27 124.7(6)
C35 C26 C27 118.7(6)
C28 C27 C26 120.0(6)
C28 C27 H27 120.0
C26 C27 H27 120.0
C27 C28 C29 122.2(6)
C27 C28 H28 118.9
C29 C28 H28 118.9
C34 C29 C28 119.4(6)
C34 C29 C30 117.7(6)
C28 C29 C30 123.0(6)
C31 C30 C29 118.2(6)
C31 C30 H30 120.9
C29 C30 H30 120.9
C30 C31 C32 122.4(6)
C30 C31 H31 118.8
C32 C31 H31 118.8
C33 C32 C31 121.5(7)
C33 C32 H32 119.2
C31 C32 H32 119.2
C32 C33 C34 116.9(6)
C32 C33 Ru3 130.6(5)
C34 C33 Ru3 112.4(4)
C33 C34 C29 123.2(6)
C33 C34 C35 118.9(5)
C29 C34 C35 117.8(5)
N4 C35 C26 122.3(5)
N4 C35 C34 115.7(5)
C26 C35 C34 121.8(5)
Cl2C C50 Cl1 114.7(11)
Cl2C C50 Cl2B 14.2(9)
Cl1 C50 Cl2B 108.9(5)
Cl2C C50 Cl2A 15.0(9)
Cl1 C50 Cl2A 115.0(5)
Cl2B C50 Cl2A 28.8(3)
Cl2C C50 H50A 117.1
Cl1 C50 H50A 109.9
Cl2B C50 H50A 109.9
Cl2A C50 H50A 126.9
Cl2C C50 H50B 95.7
Cl1 C50 H50B 109.9
Cl2B C50 H50B 109.9
Cl2A C50 H50B 81.7
H50A C50 H50B 108.3
C1 N1 Ru1 124.8(4)
C1 N1 Ru3 115.3(4)
Ru1 N1 Ru3 80.93(18)
C1 N1 H1 112(6)
Ru1 N1 H1 110(6)
Ru3 N1 H1 109(6)
C1 N2 C13 119.1(5)
C1 N2 Ru2 127.6(4)
C13 N2 Ru2 113.2(4)
C23 N3 Ru1 124.1(4)
C23 N3 Ru2 116.5(4)
Ru1 N3 Ru2 79.67(17)
C23 N3 H33 113(6)
Ru1 N3 H33 115(6)
Ru2 N3 H33 101(6)
C23 N4 C35 119.3(5)
C23 N4 Ru3 127.8(4)
C35 N4 Ru3 112.7(4)
C15 Ru1 C14 91.8(3)
C15 Ru1 N1 177.2(2)
C14 Ru1 N1 88.4(2)
C15 Ru1 N3 87.8(2)
C14 Ru1 N3 174.9(2)
N1 Ru1 N3 92.17(18)
C15 Ru1 Ru2 98.48(18)
C14 Ru1 Ru2 124.57(19)
N1 Ru1 Ru2 83.70(13)
N3 Ru1 Ru2 50.51(13)
C15 Ru1 Ru3 127.27(19)
C14 Ru1 Ru3 99.97(19)
N1 Ru1 Ru3 49.93(13)
N3 Ru1 Ru3 84.24(14)
Ru2 Ru1 Ru3 115.040(19)
C15 Ru1 H100 92(3)
C14 Ru1 H100 86.6(11)
N1 Ru1 H100 91(3)
N3 Ru1 H100 88.3(11)
Ru2 Ru1 H100 39.2(7)
Ru3 Ru1 H100 140(3)
C15 Ru1 H200 89.7(10)
C14 Ru1 H200 92(3)
N1 Ru1 H200 87.5(10)
N3 Ru1 H200 93(3)
Ru2 Ru1 H200 142(3)
Ru3 Ru1 H200 39.1(18)
H100 Ru1 H200 178(4)
C17 Ru2 C18 88.5(3)
C17 Ru2 C11 89.9(3)
C18 Ru2 C11 94.8(3)
C17 Ru2 N2 93.2(2)
C18 Ru2 N2 174.5(2)
C11 Ru2 N2 80.0(2)
C17 Ru2 N3 168.3(2)
C18 Ru2 N3 97.4(2)
C11 Ru2 N3 99.5(2)
N2 Ru2 N3 81.81(18)
C17 Ru2 Ru1 119.3(2)
C18 Ru2 Ru1 100.4(2)
C11 Ru2 Ru1 147.06(16)
N2 Ru2 Ru1 83.27(13)
N3 Ru2 Ru1 49.82(12)
C17 Ru2 H100 83(3)
C18 Ru2 H100 87(3)
C11 Ru2 H100 172.4(19)
N2 Ru2 H100 99(3)
N3 Ru2 H100 88(3)
Ru1 Ru2 H100 39(2)
C21 Ru3 C20 90.2(3)
C21 Ru3 C33 88.2(3)
C20 Ru3 C33 93.9(3)
C21 Ru3 N4 94.2(2)
C20 Ru3 N4 172.2(3)
C33 Ru3 N4 79.8(2)
C21 Ru3 N1 169.2(2)
C20 Ru3 N1 94.9(2)
C33 Ru3 N1 100.9(2)
N4 Ru3 N1 81.83(18)
C21 Ru3 Ru1 120.5(2)
C20 Ru3 Ru1 100.7(2)
C33 Ru3 Ru1 147.30(17)
N4 Ru3 Ru1 82.59(14)
N1 Ru3 Ru1 49.15(13)
C21 Ru3 H200 84.1(12)
C20 Ru3 H200 88(3)
C33 Ru3 H200 172.1(19)
N4 Ru3 H200 99(3)
N1 Ru3 H200 86.5(10)
Ru1 Ru3 H200 39.0(16)

loop_
_geom_bond_atom_site_label_1
_geom_bond_atom_site_label_2
_geom_bond_distance
C1 N2 1.344(7)
C1 N1 1.410(8)
C1 C2 1.411(8)
C2 C3 1.364(9)
C2 H2 0.9300
C3 C4 1.403(9)
C3 H3 0.9300
C4 C13 1.411(8)
C4 C5 1.437(9)
C5 C6 1.343(9)
C5 H5 0.9300
C6 C7 1.445(9)
C6 H6 0.9300
C7 C12 1.401(8)
C7 C8 1.416(9)
C8 C9 1.377(10)
C8 H8 0.9300
C9 C10 1.410(9)
C9 H9 0.9300
C10 C11 1.383(9)
C10 H10 0.9300
C11 C12 1.424(9)
C11 Ru2 2.072(6)
C12 C13 1.439(8)
C13 N2 1.369(7)
C14 O14 1.141(8)
C14 Ru1 1.872(6)
C15 O15 1.145(8)
C15 Ru1 1.868(6)
C17 O17 1.142(8)
C17 Ru2 1.867(7)
C18 O18 1.131(8)
C18 Ru2 1.879(6)
C20 O20 1.128(9)
C20 Ru3 1.884(7)
C21 O21 1.142(8)
C21 Ru3 1.869(7)
C23 N4 1.333(8)
C23 C24 1.406(8)
C23 N3 1.408(8)
C24 C25 1.376(8)
C24 H24 0.9300
C25 C26 1.392(9)
C25 H25 0.9300
C26 C35 1.406(8)
C26 C27 1.433(9)
C27 C28 1.366(10)
C27 H27 0.9300
C28 C29 1.426(10)
C28 H28 0.9300
C29 C34 1.422(9)
C29 C30 1.429(10)
C30 C31 1.387(11)
C30 H30 0.9300
C31 C32 1.391(10)
C31 H31 0.9300
C32 C33 1.380(9)
C32 H32 0.9300
C33 C34 1.405(9)
C33 Ru3 2.074(6)
C34 C35 1.438(8)
C35 N4 1.369(8)
C50 Cl2C 1.68(3)
C50 Cl1 1.758(8)
C50 Cl2B 1.760(11)
C50 Cl2A 1.839(12)
C50 H50A 0.9700
C50 H50B 0.9700
N1 Ru1 2.146(5)
N1 Ru3 2.171(5)
N1 H1 0.88(7)
N2 Ru2 2.127(5)
N3 Ru1 2.161(5)
N3 Ru2 2.183(5)
N3 H33 0.89(7)
N4 Ru3 2.155(5)
Ru1 Ru2 2.7823(6)
Ru1 Ru3 2.8012(6)
Ru1 H100 1.79(7)
Ru1 H200 1.80(5)
Ru2 H100 1.79(2)
Ru3 H200 1.81(6)

loop_
_geom_torsion_atom_site_label_1
_geom_torsion_atom_site_label_2
_geom_torsion_atom_site_label_3
_geom_torsion_atom_site_label_4
_geom_torsion
N2 C1 C2 C3 8.2(9)
N1 C1 C2 C3 -166.9(5)
C1 C2 C3 C4 -0.3(9)
C2 C3 C4 C13 -4.9(8)
C2 C3 C4 C5 172.7(6)
C3 C4 C5 C6 -174.7(6)
C13 C4 C5 C6 2.9(9)
C4 C5 C6 C7 -1.9(10)
C5 C6 C7 C12 -1.5(9)
C5 C6 C7 C8 176.0(6)
C12 C7 C8 C9 0.9(9)
C6 C7 C8 C9 -176.7(6)
C7 C8 C9 C10 -1.1(10)
C8 C9 C10 C11 1.3(10)
C9 C10 C11 C12 -1.1(9)
C9 C10 C11 Ru2 177.1(5)
C8 C7 C12 C11 -0.8(9)
C6 C7 C12 C11 176.9(5)
C8 C7 C12 C13 -173.9(5)
C6 C7 C12 C13 3.8(8)
C10 C11 C12 C7 0.9(9)
Ru2 C11 C12 C7 -177.6(5)
C10 C11 C12 C13 174.1(5)
Ru2 C11 C12 C13 -4.4(7)
C3 C4 C13 N2 3.0(8)
C5 C4 C13 N2 -174.8(5)
C3 C4 C13 C12 177.3(5)
C5 C4 C13 C12 -0.6(8)
C7 C12 C13 N2 171.8(5)
C11 C12 C13 N2 -1.7(8)
C7 C12 C13 C4 -2.8(8)
C11 C12 C13 C4 -176.3(5)
N4 C23 C24 C25 8.1(9)
N3 C23 C24 C25 -166.7(5)
C23 C24 C25 C26 1.1(9)
C24 C25 C26 C35 -5.9(9)
C24 C25 C26 C27 171.5(6)
C25 C26 C27 C28 -174.5(6)
C35 C26 C27 C28 2.9(9)
C26 C27 C28 C29 -2.2(10)
C27 C28 C29 C34 -1.2(9)
C27 C28 C29 C30 178.8(6)
C34 C29 C30 C31 -0.8(9)
C28 C29 C30 C31 179.2(6)
C29 C30 C31 C32 -0.4(10)
C30 C31 C32 C33 2.2(10)
C31 C32 C33 C34 -2.6(9)
C31 C32 C33 Ru3 175.5(5)
C32 C33 C34 C29 1.4(9)
Ru3 C33 C34 C29 -177.1(4)
C32 C33 C34 C35 177.9(5)
Ru3 C33 C34 C35 -0.6(7)
C28 C29 C34 C33 -179.7(6)
C30 C29 C34 C33 0.2(9)
C28 C29 C34 C35 3.7(8)
C30 C29 C34 C35 -176.3(5)
C25 C26 C35 N4 2.2(8)
C27 C26 C35 N4 -175.4(5)
C25 C26 C35 C34 177.4(5)
C27 C26 C35 C34 -0.2(9)
C33 C34 C35 N4 -4.3(8)
C29 C34 C35 N4 172.4(5)
C33 C34 C35 C26 -179.8(5)
C29 C34 C35 C26 -3.1(8)
N2 C1 N1 Ru1 -8.0(7)
C2 C1 N1 Ru1 167.2(4)
N2 C1 N1 Ru3 -104.7(5)
C2 C1 N1 Ru3 70.5(6)
N1 C1 N2 C13 165.2(5)
C2 C1 N2 C13 -10.1(8)
N1 C1 N2 Ru2 -11.2(7)
C2 C1 N2 Ru2 173.5(4)
C4 C13 N2 C1 4.5(8)
C12 C13 N2 C1 -170.0(5)
C4 C13 N2 Ru2 -178.6(4)
C12 C13 N2 Ru2 6.8(6)
N4 C23 N3 Ru1 -6.3(7)
C24 C23 N3 Ru1 168.6(4)
N4 C23 N3 Ru2 -101.8(5)
C24 C23 N3 Ru2 73.1(6)
C24 C23 N4 C35 -11.7(8)
N3 C23 N4 C35 163.2(5)
C24 C23 N4 Ru3 173.4(4)
N3 C23 N4 Ru3 -11.6(8)
C26 C35 N4 C23 6.6(8)
C34 C35 N4 C23 -168.8(5)
C26 C35 N4 Ru3 -177.8(4)
C34 C35 N4 Ru3 6.7(6)
C1 N1 Ru1 C14 140.9(5)
Ru3 N1 Ru1 C14 -104.5(2)
C1 N1 Ru1 N3 -34.0(5)
Ru3 N1 Ru1 N3 80.62(17)
C1 N1 Ru1 Ru2 15.9(4)
Ru3 N1 Ru1 Ru2 130.49(12)
C1 N1 Ru1 Ru3 -114.6(5)
C23 N3 Ru1 C15 142.0(5)
Ru2 N3 Ru1 C15 -102.8(2)
C23 N3 Ru1 N1 -35.1(5)
Ru2 N3 Ru1 N1 80.01(17)
C23 N3 Ru1 Ru2 -115.2(5)
C23 N3 Ru1 Ru3 14.2(4)
Ru2 N3 Ru1 Ru3 129.37(12)
C10 C11 Ru2 C17 94.5(6)
C12 C11 Ru2 C17 -87.2(4)
C10 C11 Ru2 C18 6.0(6)
C12 C11 Ru2 C18 -175.7(4)
C10 C11 Ru2 N2 -172.2(6)
C12 C11 Ru2 N2 6.0(4)
C10 C11 Ru2 N3 -92.4(6)
C12 C11 Ru2 N3 85.9(4)
C10 C11 Ru2 Ru1 -111.6(6)
C12 C11 Ru2 Ru1 66.7(5)
C1 N2 Ru2 C17 -101.2(5)
C13 N2 Ru2 C17 82.2(4)
C1 N2 Ru2 C11 169.5(5)
C13 N2 Ru2 C11 -7.1(4)
C1 N2 Ru2 N3 68.2(5)
C13 N2 Ru2 N3 -108.3(4)
C1 N2 Ru2 Ru1 18.0(4)
C13 N2 Ru2 Ru1 -158.6(4)
C23 N3 Ru2 C17 100.1(11)
Ru1 N3 Ru2 C17 -22.9(12)
C23 N3 Ru2 C18 -139.5(4)
Ru1 N3 Ru2 C18 97.4(2)
C23 N3 Ru2 C11 -43.4(4)
Ru1 N3 Ru2 C11 -166.5(2)
C23 N3 Ru2 N2 35.0(4)
Ru1 N3 Ru2 N2 -88.08(17)
C23 N3 Ru2 Ru1 123.1(4)
C15 Ru1 Ru2 C17 -105.1(3)
C14 Ru1 Ru2 C17 -6.9(3)
N1 Ru1 Ru2 C17 76.8(2)
N3 Ru1 Ru2 C17 174.8(3)
Ru3 Ru1 Ru2 C17 116.7(2)
C15 Ru1 Ru2 C18 -10.9(3)
C14 Ru1 Ru2 C18 87.3(3)
N1 Ru1 Ru2 C18 171.0(2)
N3 Ru1 Ru2 C18 -91.0(3)
Ru3 Ru1 Ru2 C18 -149.06(19)
C15 Ru1 Ru2 C11 105.2(4)
C14 Ru1 Ru2 C11 -156.6(4)
N1 Ru1 Ru2 C11 -72.9(3)
N3 Ru1 Ru2 C11 25.1(4)
Ru3 Ru1 Ru2 C11 -33.0(3)
C15 Ru1 Ru2 N2 165.0(2)
C14 Ru1 Ru2 N2 -96.8(3)
N1 Ru1 Ru2 N2 -13.11(18)
N3 Ru1 Ru2 N2 85.0(2)
Ru3 Ru1 Ru2 N2 26.85(12)
C15 Ru1 Ru2 N3 80.1(3)
C14 Ru1 Ru2 N3 178.3(3)
N1 Ru1 Ru2 N3 -98.1(2)
Ru3 Ru1 Ru2 N3 -58.10(17)
C32 C33 Ru3 C21 90.3(6)
C34 C33 Ru3 C21 -91.5(5)
C32 C33 Ru3 C20 0.2(6)
C34 C33 Ru3 C20 178.4(5)
C32 C33 Ru3 N4 -175.1(6)
C34 C33 Ru3 N4 3.1(4)
C32 C33 Ru3 N1 -95.5(6)
C34 C33 Ru3 N1 82.7(4)
C32 C33 Ru3 Ru1 -116.6(6)
C34 C33 Ru3 Ru1 61.7(6)
C23 N4 Ru3 C21 -102.9(5)
C35 N4 Ru3 C21 82.0(4)
C23 N4 Ru3 C33 169.6(5)
C35 N4 Ru3 C33 -5.5(4)
C23 N4 Ru3 N1 66.9(5)
C35 N4 Ru3 N1 -108.2(4)
C23 N4 Ru3 Ru1 17.3(5)
C35 N4 Ru3 Ru1 -157.8(4)
C1 N1 Ru3 C21 106.2(13)
Ru1 N1 Ru3 C21 -18.1(13)
C1 N1 Ru3 C20 -135.8(4)
Ru1 N1 Ru3 C20 99.9(3)
C1 N1 Ru3 C33 -40.9(4)
Ru1 N1 Ru3 C33 -165.15(19)
C1 N1 Ru3 N4 37.0(4)
Ru1 N1 Ru3 N4 -87.24(17)
C1 N1 Ru3 Ru1 124.3(4)
C15 Ru1 Ru3 C21 -4.5(3)
C14 Ru1 Ru3 C21 -104.5(3)
N1 Ru1 Ru3 C21 176.1(3)
N3 Ru1 Ru3 C21 78.4(3)
Ru2 Ru1 Ru3 C21 119.6(2)
C15 Ru1 Ru3 C20 92.2(3)
C14 Ru1 Ru3 C20 -7.9(3)
N1 Ru1 Ru3 C20 -87.2(3)
N3 Ru1 Ru3 C20 175.0(2)
Ru2 Ru1 Ru3 C20 -143.8(2)
C15 Ru1 Ru3 C33 -152.8(4)
C14 Ru1 Ru3 C33 107.1(4)
N1 Ru1 Ru3 C33 27.8(3)
N3 Ru1 Ru3 C33 -70.0(3)
Ru2 Ru1 Ru3 C33 -28.8(3)
C15 Ru1 Ru3 N4 -95.0(3)
C14 Ru1 Ru3 N4 164.9(2)
N1 Ru1 Ru3 N4 85.6(2)
N3 Ru1 Ru3 N4 -12.15(18)
Ru2 Ru1 Ru3 N4 29.04(13)
C15 Ru1 Ru3 N1 179.4(3)
C14 Ru1 Ru3 N1 79.3(3)
N3 Ru1 Ru3 N1 -97.7(2)
Ru2 Ru1 Ru3 N1 -56.54(16)
